data_4024941
loop_
_publ_author_name
'Chan Woo Huh'
'Gagandeep K. Somal'
'Christopher E. Katz'
'Huaxing Pei'
'Yibin Zeng'
'Justin T. Douglas'
'Jeffrey Aub\'e'

_publ_contact_author
; 
   Professor Jeffrey Aub\'e 
   Department of Medicinal Chemistry -- University of Kansas 
   Malott Hall 
   1251 Wescoe Hall Dr, Rm 4070 
   Lawrence, KS  66045-7582  USA 
;
_publ_contact_author_email jaube@ku.edu
_publ_contact_author_fax 1(785)8645326
_publ_contact_author_phone 1(785)8644496
_publ_section_title
;
One-Pot Synthesis of Lactams Using Domino Reactions: Combination of Schmidt
Reaction with Sakurai and Aldol Reactions
;
_journal_name_full 'Journal of Organic Chemistry'
_journal_page_first 7618
_journal_page_last 7626
_journal_paper_doi 10.1021/jo901843w
_journal_volume 74
_journal_year 2009
_chemical_formula_moiety 'C12 H19 N O2'
_chemical_formula_sum 'C12 H19 N O2'
_chemical_formula_weight 209.28
_chemical_name_systematic
; 
 ? 
;
_space_group_IT_number 15
_symmetry_cell_setting monoclinic
_symmetry_space_group_name_Hall '-C 2yc'
_symmetry_space_group_name_H-M 'C 1 2/c 1'
_atom_sites_solution_hydrogens geom
_atom_sites_solution_primary direct
_atom_sites_solution_secondary difmap
_audit_creation_method SHELXL-97
_cell_angle_alpha 90.00
_cell_angle_beta 101.074(3)
_cell_angle_gamma 90.00
_cell_formula_units_Z 8
_cell_length_a 31.564(4)
_cell_length_b 4.7098(6)
_cell_length_c 15.1845(18)
_cell_measurement_reflns_used 3992
_cell_measurement_temperature 100(2)
_cell_measurement_theta_max 26.00
_cell_measurement_theta_min 2.63
_cell_volume 2215.3(5)
_computing_cell_refinement 'Bruker SMART'
_computing_data_collection 'Bruker SMART'
_computing_data_reduction 'Bruker SAINT'
_computing_molecular_graphics 'Bruker SHELXTL'
_computing_publication_material 'Bruker SHELXTL'
_computing_structure_refinement 'Bruker SHELXTL'
_computing_structure_solution 'Bruker SHELXTL'
_diffrn_ambient_temperature 100(2)
_diffrn_measured_fraction_theta_full 0.998
_diffrn_measured_fraction_theta_max 0.998
_diffrn_measurement_device_type 'Bruker APEX'
_diffrn_measurement_method '\w scans'
_diffrn_radiation_monochromator graphite
_diffrn_radiation_source 'fine-focus sealed tube'
_diffrn_radiation_type MoK\a
_diffrn_radiation_wavelength 0.71073
_diffrn_reflns_av_R_equivalents 0.0243
_diffrn_reflns_av_sigmaI/netI 0.0211
_diffrn_reflns_limit_h_max 38
_diffrn_reflns_limit_h_min -38
_diffrn_reflns_limit_k_max 5
_diffrn_reflns_limit_k_min -5
_diffrn_reflns_limit_l_max 18
_diffrn_reflns_limit_l_min -18
_diffrn_reflns_number 9068
_diffrn_reflns_theta_full 25.99
_diffrn_reflns_theta_max 25.99
_diffrn_reflns_theta_min 2.63
_diffrn_standards_number 0
_exptl_absorpt_coefficient_mu 0.085
_exptl_absorpt_correction_T_max 0.9966
_exptl_absorpt_correction_T_min 0.9605
_exptl_absorpt_correction_type multi-scan
_exptl_absorpt_process_details 'SADABS (2000)'
_exptl_crystal_colour colorless
_exptl_crystal_density_diffrn 1.255
_exptl_crystal_density_method 'not measured'
_exptl_crystal_description plate
_exptl_crystal_F_000 912
_exptl_crystal_size_max 0.48
_exptl_crystal_size_mid 0.25
_exptl_crystal_size_min 0.04
_refine_diff_density_max 0.299
_refine_diff_density_min -0.188
_refine_diff_density_rms 0.044
_refine_ls_extinction_method none
_refine_ls_goodness_of_fit_ref 1.001
_refine_ls_hydrogen_treatment mixed
_refine_ls_matrix_type full
_refine_ls_number_parameters 140
_refine_ls_number_reflns 2181
_refine_ls_number_restraints 0
_refine_ls_restrained_S_all 1.001
_refine_ls_R_factor_all 0.0442
_refine_ls_R_factor_gt 0.0407
_refine_ls_shift/su_max 0.000
_refine_ls_shift/su_mean 0.000
_refine_ls_structure_factor_coef Fsqd
_refine_ls_weighting_details 'calc w=1/[\s^2^(Fo^2^)+(0.0700P)^2^+1.6000P] where P=(Fo^2^+2Fc^2^)/3'
_refine_ls_weighting_scheme calc
_refine_ls_wR_factor_gt 0.1085
_refine_ls_wR_factor_ref 0.1117
_reflns_number_gt 1987
_reflns_number_total 2181
_reflns_threshold_expression >2sigma(I)
_cod_data_source_file jo901843w_si_002_2.cif
_cod_data_source_block Cmpd_23a_(04046)
_cod_depositor_comments
;
The following automatic conversions were performed:
'_symmetry_cell_setting' value 'Monoclinic' changed to 'monoclinic'
according to '/home/saulius/struct/CIF-dictionaries/cif_core.dic'
dictionary named 'cif_core.dic' version 2.4.1 from 2010-06-29.

Automatic conversion script
Id: cif_fix_enum 1527 2010-12-29 10:47:43Z saulius 
;
_cod_database_code 4024941

loop_
_symmetry_equiv_pos_as_xyz
'x, y, z'
'x, -y, z+1/2'
'x+1/2, y+1/2, z'
'x+1/2, -y+1/2, z+1/2'
'-x, -y, -z'
'-x, y, -z-1/2'
'-x+1/2, -y+1/2, -z'
'-x+1/2, y+1/2, -z-1/2'

loop_
_atom_site_label
_atom_site_type_symbol
_atom_site_fract_x
_atom_site_fract_y
_atom_site_fract_z
_atom_site_U_iso_or_equiv
_atom_site_adp_type
_atom_site_occupancy
_atom_site_symmetry_multiplicity
_atom_site_calc_flag
_atom_site_refinement_flags
_atom_site_disorder_assembly
_atom_site_disorder_group
O1 O 0.17057(3) 0.65134(19) -0.01163(6) 0.0193(2) Uani 1 1 d . . .
H1O H 0.1774(5) 0.661(4) -0.0646(12) 0.029(4) Uiso 1 1 d . . .
O2 O 0.19064(3) 0.3982(2) 0.32427(6) 0.0242(2) Uani 1 1 d . . .
N1 N 0.17602(3) 0.3820(2) 0.17339(6) 0.0162(2) Uani 1 1 d . . .
C1 C 0.21648(4) 0.5311(3) 0.16776(8) 0.0172(3) Uani 1 1 d . . .
H1A H 0.2391 0.4940 0.2214 0.021 Uiso 1 1 calc R . .
H1B H 0.2119 0.7385 0.1609 0.021 Uiso 1 1 calc R . .
C2 C 0.22824(4) 0.4012(3) 0.08397(8) 0.0187(3) Uani 1 1 d . . .
H2A H 0.2479 0.5266 0.0581 0.022 Uiso 1 1 calc R . .
H2B H 0.2419 0.2128 0.0967 0.022 Uiso 1 1 calc R . .
C3 C 0.18441(4) 0.3767(3) 0.02215(8) 0.0165(3) Uani 1 1 d . . .
H3 H 0.1854 0.2404 -0.0279 0.020 Uiso 1 1 calc R . .
C4 C 0.15460(4) 0.2661(3) 0.08435(7) 0.0153(3) Uani 1 1 d . . .
H4 H 0.1565 0.0542 0.0867 0.018 Uiso 1 1 calc R . .
C5 C 0.10702(4) 0.3506(3) 0.05502(8) 0.0174(3) Uani 1 1 d . . .
H5 H 0.1046 0.5608 0.0619 0.021 Uiso 1 1 calc R . .
C6 C 0.07686(4) 0.2067(3) 0.10916(9) 0.0216(3) Uani 1 1 d . . .
H6A H 0.0472 0.2776 0.0866 0.026 Uiso 1 1 calc R . .
H6B H 0.0768 0.0005 0.0964 0.026 Uiso 1 1 calc R . .
C7 C 0.08680(4) 0.2453(3) 0.21050(9) 0.0240(3) Uani 1 1 d . . .
H7A H 0.0634 0.1573 0.2361 0.029 Uiso 1 1 calc R . .
H7B H 0.0871 0.4509 0.2243 0.029 Uiso 1 1 calc R . .
C8 C 0.13002(4) 0.1158(3) 0.25616(8) 0.0233(3) Uani 1 1 d . . .
H8A H 0.1288 0.0725 0.3194 0.028 Uiso 1 1 calc R . .
H8B H 0.1344 -0.0655 0.2261 0.028 Uiso 1 1 calc R . .
C9 C 0.16799(4) 0.3077(3) 0.25380(8) 0.0182(3) Uani 1 1 d . . .
C10 C 0.09129(4) 0.2749(3) -0.04501(8) 0.0211(3) Uani 1 1 d . . .
H10A H 0.1113 0.3589 -0.0806 0.025 Uiso 1 1 calc R . .
H10B H 0.0921 0.0661 -0.0521 0.025 Uiso 1 1 calc R . .
C11 C 0.04632(5) 0.3792(3) -0.08135(9) 0.0268(3) Uani 1 1 d . . .
H11 H 0.0397 0.5684 -0.0669 0.032 Uiso 1 1 calc R . .
C12 C 0.01534(5) 0.2329(3) -0.13119(9) 0.0296(3) Uani 1 1 d . . .
H12A H 0.0204 0.0428 -0.1473 0.036 Uiso 1 1 calc R . .
H12B H -0.0122 0.3170 -0.1511 0.036 Uiso 1 1 calc R . .

loop_
_atom_site_aniso_label
_atom_site_aniso_U_11
_atom_site_aniso_U_22
_atom_site_aniso_U_33
_atom_site_aniso_U_23
_atom_site_aniso_U_13
_atom_site_aniso_U_12
O1 0.0254(5) 0.0196(5) 0.0137(4) 0.0023(3) 0.0060(4) 0.0030(4)
O2 0.0254(5) 0.0339(6) 0.0136(4) -0.0021(4) 0.0044(4) -0.0033(4)
N1 0.0168(5) 0.0188(5) 0.0132(5) -0.0012(4) 0.0032(4) -0.0016(4)
C1 0.0158(6) 0.0198(6) 0.0160(6) 0.0010(5) 0.0029(4) -0.0016(5)
C2 0.0167(6) 0.0215(6) 0.0188(6) 0.0013(5) 0.0059(5) 0.0010(5)
C3 0.0186(6) 0.0172(6) 0.0145(6) -0.0009(5) 0.0055(5) 0.0019(5)
C4 0.0175(6) 0.0164(6) 0.0121(6) -0.0012(4) 0.0032(5) 0.0007(5)
C5 0.0164(6) 0.0197(6) 0.0161(6) -0.0021(5) 0.0031(5) 0.0008(5)
C6 0.0175(6) 0.0261(7) 0.0222(7) -0.0043(5) 0.0062(5) -0.0021(5)
C7 0.0207(7) 0.0317(7) 0.0222(7) -0.0037(5) 0.0106(5) -0.0049(5)
C8 0.0274(7) 0.0270(7) 0.0167(6) 0.0016(5) 0.0076(5) -0.0051(6)
C9 0.0205(6) 0.0197(6) 0.0150(6) 0.0000(5) 0.0051(5) 0.0022(5)
C10 0.0195(6) 0.0261(7) 0.0172(6) -0.0026(5) 0.0021(5) -0.0009(5)
C11 0.0262(7) 0.0270(7) 0.0254(7) 0.0002(5) 0.0005(5) 0.0033(6)
C12 0.0234(7) 0.0370(8) 0.0265(7) -0.0008(6) -0.0003(6) 0.0027(6)

loop_
_atom_type_symbol
_atom_type_description
_atom_type_scat_dispersion_real
_atom_type_scat_dispersion_imag
_atom_type_scat_source
C C 0.0033 0.0016 'International Tables Vol C Tables 4.2.6.8 and 6.1.1.4'
H H 0.0000 0.0000 'International Tables Vol C Tables 4.2.6.8 and 6.1.1.4'
N N 0.0061 0.0033 'International Tables Vol C Tables 4.2.6.8 and 6.1.1.4'
O O 0.0106 0.0060 'International Tables Vol C Tables 4.2.6.8 and 6.1.1.4'

loop_
_geom_angle_atom_site_label_1
_geom_angle_atom_site_label_2
_geom_angle_atom_site_label_3
_geom_angle
_geom_angle_site_symmetry_1
_geom_angle_site_symmetry_3
_geom_angle_publ_flag
C3 O1 H1O 105.4(11) . . ?
C9 N1 C1 119.66(10) . . ?
C9 N1 C4 126.65(10) . . ?
C1 N1 C4 111.60(9) . . ?
N1 C1 C2 102.14(9) . . ?
N1 C1 H1A 111.3 . . ?
C2 C1 H1A 111.3 . . ?
N1 C1 H1B 111.3 . . ?
C2 C1 H1B 111.3 . . ?
H1A C1 H1B 109.2 . . ?
C3 C2 C1 101.99(10) . . ?
C3 C2 H2A 111.4 . . ?
C1 C2 H2A 111.4 . . ?
C3 C2 H2B 111.4 . . ?
C1 C2 H2B 111.4 . . ?
H2A C2 H2B 109.2 . . ?
O1 C3 C2 109.40(10) . . ?
O1 C3 C4 110.13(10) . . ?
C2 C3 C4 103.71(9) . . ?
O1 C3 H3 111.1 . . ?
C2 C3 H3 111.1 . . ?
C4 C3 H3 111.1 . . ?
N1 C4 C5 114.54(10) . . ?
N1 C4 C3 101.95(9) . . ?
C5 C4 C3 114.32(10) . . ?
N1 C4 H4 108.6 . . ?
C5 C4 H4 108.6 . . ?
C3 C4 H4 108.6 . . ?
C6 C5 C4 113.85(10) . . ?
C6 C5 C10 108.06(10) . . ?
C4 C5 C10 109.70(10) . . ?
C6 C5 H5 108.4 . . ?
C4 C5 H5 108.4 . . ?
C10 C5 H5 108.4 . . ?
C7 C6 C5 117.49(11) . . ?
C7 C6 H6A 107.9 . . ?
C5 C6 H6A 107.9 . . ?
C7 C6 H6B 107.9 . . ?
C5 C6 H6B 107.9 . . ?
H6A C6 H6B 107.2 . . ?
C6 C7 C8 113.74(11) . . ?
C6 C7 H7A 108.8 . . ?
C8 C7 H7A 108.8 . . ?
C6 C7 H7B 108.8 . . ?
C8 C7 H7B 108.8 . . ?
H7A C7 H7B 107.7 . . ?
C9 C8 C7 113.15(11) . . ?
C9 C8 H8A 108.9 . . ?
C7 C8 H8A 108.9 . . ?
C9 C8 H8B 108.9 . . ?
C7 C8 H8B 108.9 . . ?
H8A C8 H8B 107.8 . . ?
O2 C9 N1 121.10(12) . . ?
O2 C9 C8 120.92(11) . . ?
N1 C9 C8 117.96(11) . . ?
C11 C10 C5 112.82(11) . . ?
C11 C10 H10A 109.0 . . ?
C5 C10 H10A 109.0 . . ?
C11 C10 H10B 109.0 . . ?
C5 C10 H10B 109.0 . . ?
H10A C10 H10B 107.8 . . ?
C12 C11 C10 125.94(14) . . ?
C12 C11 H11 117.0 . . ?
C10 C11 H11 117.0 . . ?
C11 C12 H12A 120.0 . . ?
C11 C12 H12B 120.0 . . ?
H12A C12 H12B 120.0 . . ?

loop_
_geom_bond_atom_site_label_1
_geom_bond_atom_site_label_2
_geom_bond_distance
_geom_bond_site_symmetry_2
_geom_bond_publ_flag
O1 C3 1.4289(15) . ?
O1 H1O 0.873(18) . ?
O2 C9 1.2426(16) . ?
N1 C9 1.3403(16) . ?
N1 C1 1.4742(16) . ?
N1 C4 1.4941(15) . ?
C1 C2 1.5207(17) . ?
C1 H1A 0.9900 . ?
C1 H1B 0.9900 . ?
C2 C3 1.5198(17) . ?
C2 H2A 0.9900 . ?
C2 H2B 0.9900 . ?
C3 C4 1.5459(16) . ?
C3 H3 1.0000 . ?
C4 C5 1.5346(17) . ?
C4 H4 1.0000 . ?
C5 C6 1.5305(17) . ?
C5 C10 1.5463(16) . ?
C5 H5 1.0000 . ?
C6 C7 1.5211(18) . ?
C6 H6A 0.9900 . ?
C6 H6B 0.9900 . ?
C7 C8 1.533(2) . ?
C7 H7A 0.9900 . ?
C7 H7B 0.9900 . ?
C8 C9 1.5071(18) . ?
C8 H8A 0.9900 . ?
C8 H8B 0.9900 . ?
C10 C11 1.5031(18) . ?
C10 H10A 0.9900 . ?
C10 H10B 0.9900 . ?
C11 C12 1.311(2) . ?
C11 H11 0.9500 . ?
C12 H12A 0.9500 . ?
C12 H12B 0.9500 . ?

loop_
_geom_hbond_atom_site_label_D
_geom_hbond_atom_site_label_H
_geom_hbond_atom_site_label_A
_geom_hbond_distance_DH
_geom_hbond_distance_HA
_geom_hbond_distance_DA
_geom_hbond_angle_DHA
_geom_hbond_site_symmetry_A
O1 H1O O2 0.873(18) 1.836(18) 2.6966(12) 168.2(16) 2_564

loop_
_geom_torsion_atom_site_label_1
_geom_torsion_atom_site_label_2
_geom_torsion_atom_site_label_3
_geom_torsion_atom_site_label_4
_geom_torsion
_geom_torsion_site_symmetry_1
_geom_torsion_site_symmetry_2
_geom_torsion_site_symmetry_3
_geom_torsion_site_symmetry_4
_geom_torsion_publ_flag
C9 N1 C1 C2 142.30(11) . . . . ?
C4 N1 C1 C2 -22.32(12) . . . . ?
N1 C1 C2 C3 39.29(11) . . . . ?
C1 C2 C3 O1 74.93(11) . . . . ?
C1 C2 C3 C4 -42.56(12) . . . . ?
C9 N1 C4 C5 68.99(16) . . . . ?
C1 N1 C4 C5 -127.70(11) . . . . ?
C9 N1 C4 C3 -166.98(11) . . . . ?
C1 N1 C4 C3 -3.68(12) . . . . ?
O1 C3 C4 N1 -88.55(11) . . . . ?
C2 C3 C4 N1 28.43(11) . . . . ?
O1 C3 C4 C5 35.62(13) . . . . ?
C2 C3 C4 C5 152.60(10) . . . . ?
N1 C4 C5 C6 -70.90(13) . . . . ?
C3 C4 C5 C6 171.96(10) . . . . ?
N1 C4 C5 C10 167.87(10) . . . . ?
C3 C4 C5 C10 50.73(14) . . . . ?
C4 C5 C6 C7 56.36(15) . . . . ?
C10 C5 C6 C7 178.50(11) . . . . ?
C5 C6 C7 C8 -63.85(16) . . . . ?
C6 C7 C8 C9 83.18(14) . . . . ?
C1 N1 C9 O2 10.91(18) . . . . ?
C4 N1 C9 O2 173.01(11) . . . . ?
C1 N1 C9 C8 -170.40(11) . . . . ?
C4 N1 C9 C8 -8.29(18) . . . . ?
C7 C8 C9 O2 117.61(13) . . . . ?
C7 C8 C9 N1 -61.08(15) . . . . ?
C6 C5 C10 C11 61.42(15) . . . . ?
C4 C5 C10 C11 -173.93(11) . . . . ?
C5 C10 C11 C12 -134.55(15) . . . . ?
